data_2211653
loop_
_publ_author_name
'Lee, Uk'
'Joo, Hea-Chung'

_publ_section_title
;
 Dipotassium hexahydrogen hexamolybdoplatinate(IV) hexahydrate
;
_journal_coeditor_code WM2064
_journal_issue 12
_journal_name_full 'Acta Crystallographica Section E'
_journal_page_first i241
_journal_page_last i243
_journal_paper_doi 10.1107/S1600536806046125
_journal_volume 62
_journal_year 2006
_chemical_formula_iupac 'K2 [H6 Pt Mo6 O24], 6H2 O'
_chemical_formula_moiety '2(K +), H6 Pt Mo6 O24 2-, 6(H2 O)'
_chemical_formula_structural 'K2 [H6 Pt Mo6 O24] (H2 O)6'
_chemical_formula_sum 'H18 K2 Mo6 O30 Pt'
_chemical_formula_weight 1347.07
_chemical_name_systematic
;
Dipotassium hexahydrogen hexamolybdoplatinate(IV) hexahydrate
;
_space_group_IT_number 15
_symmetry_cell_setting monoclinic
_symmetry_space_group_name_Hall '-C 2yc'
_symmetry_space_group_name_H-M 'C 1 2/c 1'
_atom_sites_solution_hydrogens geom
_atom_sites_solution_primary direct
_atom_sites_solution_secondary difmap
_audit_creation_method SHELXL-97
_cell_angle_alpha 90.00
_cell_angle_beta 105.770(10)
_cell_angle_gamma 90.00
_cell_formula_units_Z 4
_cell_length_a 21.178(3)
_cell_length_b 12.940(2)
_cell_length_c 10.110(2)
_cell_measurement_reflns_used 30
_cell_measurement_temperature 298(2)
_cell_measurement_theta_max 10.4
_cell_measurement_theta_min 9.5
_cell_volume 2666.3(8)
_computing_cell_refinement STADI4
_computing_data_collection 'STADI4 (Stoe & Cie, 1996)'
_computing_data_reduction 'X-RED (Stoe & Cie, 1996)'
_computing_molecular_graphics 'ORTEP-3 (Farrugia, 1997) and DIAMOND (Brandenburg, 1998)'
_computing_publication_material SHELXL97
_computing_structure_refinement 'SHELXL97 (Sheldrick, 1997)'
_computing_structure_solution 'SHELXS97 (Sheldrick, 1997)'
_diffrn_ambient_temperature 298(2)
_diffrn_measured_fraction_theta_full 0.999
_diffrn_measured_fraction_theta_max 0.999
_diffrn_measurement_device_type 'Stoe Stadi-4'
_diffrn_measurement_method \w/2\q
_diffrn_radiation_monochromator graphite
_diffrn_radiation_source 'fine-focus sealed tube'
_diffrn_radiation_type MoK\a
_diffrn_radiation_wavelength 0.71069
_diffrn_reflns_av_R_equivalents 0.0097
_diffrn_reflns_av_sigmaI/netI 0.0289
_diffrn_reflns_limit_h_max 26
_diffrn_reflns_limit_h_min -27
_diffrn_reflns_limit_k_max 16
_diffrn_reflns_limit_k_min 0
_diffrn_reflns_limit_l_max 13
_diffrn_reflns_limit_l_min 0
_diffrn_reflns_number 3078
_diffrn_reflns_theta_full 27.50
_diffrn_reflns_theta_max 27.50
_diffrn_reflns_theta_min 1.86
_diffrn_standards_decay_% 3.2
_diffrn_standards_interval_time 60
_diffrn_standards_number 3
_exptl_absorpt_coefficient_mu 8.384
_exptl_absorpt_correction_T_max 0.3762
_exptl_absorpt_correction_T_min 0.2290
_exptl_absorpt_correction_type numerical
_exptl_absorpt_process_details '(X-SHAPE; Stoe & Cie, 1996)'
_exptl_crystal_colour 'pale yellow'
_exptl_crystal_density_diffrn 3.356
_exptl_crystal_density_method 'not measured'
_exptl_crystal_description 'hexagonal block'
_exptl_crystal_F_000 2504
_exptl_crystal_size_max 0.42
_exptl_crystal_size_mid 0.36
_exptl_crystal_size_min 0.12
_refine_diff_density_max 0.973
_refine_diff_density_min -1.270
_refine_ls_extinction_method none
_refine_ls_goodness_of_fit_ref 1.159
_refine_ls_hydrogen_treatment mixed
_refine_ls_matrix_type full
_refine_ls_number_parameters 210
_refine_ls_number_reflns 3056
_refine_ls_number_restraints 8
_refine_ls_restrained_S_all 1.159
_refine_ls_R_factor_all 0.0459
_refine_ls_R_factor_gt 0.0328
_refine_ls_shift/su_max 0.000
_refine_ls_shift/su_mean 0.000
_refine_ls_structure_factor_coef Fsqd
_refine_ls_weighting_details 'w=1/[\s^2^(Fo^2^)+(0.0368P)^2^+9.1413P] where P=(Fo^2^+2Fc^2^)/3'
_refine_ls_weighting_scheme calc
_refine_ls_wR_factor_gt 0.0722
_refine_ls_wR_factor_ref 0.0814
_reflns_number_gt 2608
_reflns_number_total 3056
_reflns_threshold_expression I>2\s(I)
_cod_data_source_file wm2064.cif
_cod_data_source_block I
_cod_original_sg_symbol_H-M 'C 2/c'
_cod_database_code 2211653
_cod_database_fobs_code 2211653

loop_
_symmetry_equiv_pos_as_xyz
'x, y, z'
'-x, y, -z+1/2'
'x+1/2, y+1/2, z'
'-x+1/2, y+1/2, -z+1/2'
'-x, -y, -z'
'x, -y, z-1/2'
'-x+1/2, -y+1/2, -z'
'x+1/2, -y+1/2, z-1/2'

loop_
_atom_site_type_symbol
_atom_site_label
_atom_site_fract_x
_atom_site_fract_y
_atom_site_fract_z
_atom_site_U_iso_or_equiv
_atom_site_adp_type
_atom_site_calc_flag
_atom_site_refinement_flags
_atom_site_occupancy
Pt Pt 0.2500 0.2500 0.0000 0.01349(9) Uani d S 1
Mo Mo1 0.40336(3) 0.34274(4) 0.06449(6) 0.02157(14) Uani d . 1
Mo Mo2 0.34798(3) 0.26249(4) 0.32760(6) 0.01849(13) Uani d . 1
Mo Mo3 0.19606(3) 0.16989(4) 0.26248(6) 0.01903(13) Uani d . 1
K K1 0.5000 0.62888(19) 0.2500 0.0426(6) Uani d S 1
K K2 0.4913(2) 0.0638(3) 0.5596(5) 0.0566(12) Uani d P 0.50
O O1C 0.3295(2) 0.2475(3) -0.0723(5) 0.0187(9) Uani d . 1
O O2C 0.3026(2) 0.3565(3) 0.1270(5) 0.0186(9) Uani d D 1
H H2 0.284(4) 0.416(5) 0.131(9) 0.03(2) Uiso d D 1
O O3C 0.2827(2) 0.1571(3) 0.1616(4) 0.0160(9) Uani d D 1
H H3 0.298(4) 0.096(5) 0.130(8) 0.03(2) Uiso d D 1
O O4B 0.3522(3) 0.4257(4) -0.1024(5) 0.0261(11) Uani d D 1
H H4 0.361(7) 0.486(7) -0.103(14) 0.11(5) Uiso d D 1
O O5B 0.4045(2) 0.2459(3) 0.2076(5) 0.0216(10) Uani d . 1
O O6B 0.2581(2) 0.2735(4) 0.3417(5) 0.0231(10) Uani d . 1
O O7T 0.4670(3) 0.3023(5) 0.0061(6) 0.0430(14) Uani d . 1
O O8T 0.4277(3) 0.4548(4) 0.1523(6) 0.0377(14) Uani d . 1
O O9T 0.3787(3) 0.3731(4) 0.4121(5) 0.0281(11) Uani d . 1
O O10T 0.3775(3) 0.1636(4) 0.4370(5) 0.0298(12) Uani d . 1
O O11T 0.2256(3) 0.0603(4) 0.3558(5) 0.0305(12) Uani d . 1
O O12T 0.1295(3) 0.2088(4) 0.3103(5) 0.0313(12) Uani d . 1
O O13W 0.5000 0.0853(8) 0.2500 0.064(3) Uani d SD 1
H H13 0.477(5) 0.120(7) 0.273(12) 0.05(3) Uiso d D 1
O O14W 0.6168(5) 0.0610(6) 0.5963(9) 0.068(2) Uani d D 1
H H14A 0.626(7) 0.131(7) 0.575(13) 0.098 Uiso d D 1
H H14B 0.587(5) 0.086(8) 0.616(12) 0.050 Uiso d D 1
O O15W 0.4892(7) 0.1583(9) 0.6918(13) 0.055(4) Uani d PD 0.50
H H15A 0.5064 0.2208 0.6617 0.082 Uiso calc PRD 0.50
H H15B 0.4428 0.1713 0.6790 0.082 Uiso calc PRD 0.50
O O16W 0.3233(3) -0.0263(4) 0.1255(6) 0.0439(15) Uani d . 1

loop_
_atom_site_aniso_label
_atom_site_aniso_U_11
_atom_site_aniso_U_22
_atom_site_aniso_U_33
_atom_site_aniso_U_12
_atom_site_aniso_U_13
_atom_site_aniso_U_23
Pt 0.01563(16) 0.01233(15) 0.01243(16) -0.00035(12) 0.00369(12) 0.00013(11)
Mo1 0.0183(3) 0.0239(3) 0.0210(3) -0.0040(2) 0.0028(2) 0.0030(2)
Mo2 0.0229(3) 0.0161(3) 0.0147(3) -0.0011(2) 0.0021(2) 0.00053(19)
Mo3 0.0220(3) 0.0196(3) 0.0166(3) -0.0013(2) 0.0072(2) 0.0029(2)
K1 0.0304(13) 0.0294(12) 0.072(2) 0.000 0.0213(13) 0.000
K2 0.042(2) 0.053(2) 0.064(3) -0.0027(19) -0.004(2) 0.007(2)
O1C 0.016(2) 0.019(2) 0.021(2) -0.0012(17) 0.0055(18) 0.0020(17)
O2C 0.021(2) 0.0119(19) 0.021(2) -0.0014(17) 0.0015(19) -0.0028(17)
O3C 0.021(2) 0.014(2) 0.012(2) -0.0010(17) 0.0030(17) 0.0017(16)
O4B 0.032(3) 0.022(2) 0.019(2) -0.009(2) -0.001(2) 0.0025(19)
O5B 0.019(2) 0.021(2) 0.023(2) 0.0008(18) 0.0020(19) 0.0019(18)
O6B 0.028(3) 0.024(2) 0.018(2) -0.0044(19) 0.008(2) -0.0049(18)
O7T 0.026(3) 0.058(4) 0.047(4) 0.001(3) 0.014(3) 0.010(3)
O8T 0.040(3) 0.028(3) 0.037(3) -0.016(2) -0.004(3) 0.006(2)
O9T 0.030(3) 0.022(2) 0.027(3) -0.002(2) -0.002(2) -0.004(2)
O10T 0.036(3) 0.026(2) 0.024(3) 0.005(2) 0.003(2) 0.005(2)
O11T 0.037(3) 0.024(2) 0.029(3) -0.006(2) 0.007(2) 0.009(2)
O12T 0.030(3) 0.038(3) 0.028(3) -0.001(2) 0.012(2) 0.000(2)
O13W 0.040(6) 0.033(5) 0.109(10) 0.000 0.001(6) 0.000
O14W 0.094(7) 0.037(4) 0.071(5) -0.019(4) 0.022(5) 0.006(4)
O15W 0.056(9) 0.048(7) 0.050(8) 0.017(6) -0.004(7) 0.002(6)
O16W 0.057(4) 0.035(3) 0.035(3) 0.011(3) 0.004(3) -0.004(2)

loop_
_atom_type_symbol
_atom_type_description
_atom_type_scat_dispersion_real
_atom_type_scat_dispersion_imag
_atom_type_scat_source
Mo Mo -1.6832 0.6857 'International Tables Vol C Tables 4.2.6.8 and 6.1.1.4'
Pt Pt -1.7033 8.3905 'International Tables Vol C Tables 4.2.6.8 and 6.1.1.4'
O O 0.0106 0.0060 'International Tables Vol C Tables 4.2.6.8 and 6.1.1.4'
K K 0.2009 0.2494 'International Tables Vol C Tables 4.2.6.8 and 6.1.1.4'
H H 0.0000 0.0000 'International Tables Vol C Tables 4.2.6.8 and 6.1.1.4'

loop_
_geom_angle_atom_site_label_1
_geom_angle_atom_site_label_2
_geom_angle_atom_site_label_3
_geom_angle_site_symmetry_1
_geom_angle_site_symmetry_3
_geom_angle
_geom_angle_publ_flag
Mo3 O1C Mo1 7 . 104.58(18) yes
Mo2 O2C Mo1 . . 90.27(16) yes
Mo2 O3C Mo3 . . 91.55(15) yes
Mo1 O4B Mo3 . 7 111.7(2) yes
Mo1 O5B Mo2 . . 121.3(2) yes
Mo3 O6B Mo2 . . 119.7(2) yes
Pt O1C Mo3 . 7 106.7(2) ?
Pt O1C Mo1 . . 106.8(2) ?
Pt O2C Mo2 . . 102.93(18) ?
Pt O2C Mo1 . . 99.22(18) ?
Pt O3C Mo2 . . 104.20(17) ?
Pt O3C Mo3 . . 100.13(19) ?
H14A O14W H14B . . 83(10) ?
O15W O15W H15B 2_656 . 104.1 ?
H15A O15W H15B . . 105.5 ?
Mo3 Mo2 Mo1 . . 118.87(2) ?
Mo2 Mo1 Mo3 . 7 119.88(2) ?
O3C Pt O3C . 7 180.0(3) ?
O3C Pt O2C . 7 96.84(18) ?
O3C Pt O2C 7 7 83.16(18) ?
O3C Pt O2C . . 83.16(18) ?
O3C Pt O2C 7 . 96.84(18) ?
O2C Pt O2C 7 . 180.0(4) ?
O3C Pt O1C . . 98.60(18) ?
O3C Pt O1C 7 . 81.40(18) ?
O2C Pt O1C 7 . 97.51(19) ?
O2C Pt O1C . . 82.49(19) ?
O3C Pt O1C . 7 81.40(18) ?
O3C Pt O1C 7 7 98.60(18) ?
O2C Pt O1C 7 7 82.49(19) ?
O2C Pt O1C . 7 97.51(19) ?
O1C Pt O1C . 7 180.00(9) ?
O7T Mo1 O8T . . 106.7(3) ?
O7T Mo1 O5B . . 102.3(3) ?
O8T Mo1 O5B . . 102.9(2) ?
O7T Mo1 O4B . . 99.6(3) ?
O8T Mo1 O4B . . 90.0(2) ?
O5B Mo1 O4B . . 149.9(2) ?
O7T Mo1 O1C . . 96.1(2) ?
O8T Mo1 O1C . . 151.5(2) ?
O5B Mo1 O1C . . 88.19(18) ?
O4B Mo1 O1C . . 69.13(18) ?
O7T Mo1 O2C . . 165.1(2) ?
O8T Mo1 O2C . . 87.9(2) ?
O5B Mo1 O2C . . 71.16(18) ?
O4B Mo1 O2C . . 82.45(19) ?
O1C Mo1 O2C . . 70.74(16) ?
O10T Mo2 O9T . . 106.5(2) ?
O10T Mo2 O5B . . 98.3(2) ?
O9T Mo2 O5B . . 101.0(2) ?
O10T Mo2 O6B . . 101.6(2) ?
O9T Mo2 O6B . . 98.6(2) ?
O5B Mo2 O6B . . 146.69(19) ?
O10T Mo2 O3C . . 94.0(2) ?
O9T Mo2 O3C . . 159.0(2) ?
O5B Mo2 O3C . . 80.14(18) ?
O6B Mo2 O3C . . 72.11(18) ?
O10T Mo2 O2C . . 162.0(2) ?
O9T Mo2 O2C . . 90.5(2) ?
O5B Mo2 O2C . . 72.04(18) ?
O6B Mo2 O2C . . 81.16(18) ?
O3C Mo2 O2C . . 69.69(15) ?
O12T Mo3 O11T . . 107.2(3) ?
O12T Mo3 O6B . . 101.8(2) ?
O11T Mo3 O6B . . 104.1(2) ?
O12T Mo3 O4B . 7 97.4(2) ?
O11T Mo3 O4B . 7 88.0(2) ?
O6B Mo3 O4B . 7 152.9(2) ?
O12T Mo3 O1C . 7 94.7(2) ?
O11T Mo3 O1C . 7 150.4(2) ?
O6B Mo3 O1C . 7 90.18(19) ?
O4B Mo3 O1C 7 7 69.25(18) ?
O12T Mo3 O3C . . 164.5(2) ?
O11T Mo3 O3C . . 88.2(2) ?
O6B Mo3 O3C . . 72.43(18) ?
O4B Mo3 O3C 7 . 84.05(19) ?
O1C Mo3 O3C 7 . 71.31(16) ?
O8T K1 O8T . 2_655 70.1(2) ?
O8T K1 O15W . 5_666 151.9(3) ?
O8T K1 O15W 2_655 5_666 136.1(3) ?
O8T K1 O15W . 6_565 136.1(3) ?
O8T K1 O15W 2_655 6_565 151.9(3) ?
O15W K1 O15W 5_666 6_565 23.4(5) ?
O8T K1 O12T . 3 141.86(18) ?
O8T K1 O12T 2_655 3 79.05(17) ?
O15W K1 O12T 5_666 3 65.1(3) ?
O8T K1 O7T . 5_665 99.85(18) ?
O8T K1 O7T 2_655 5_665 108.43(18) ?
O15W K1 O7T 5_666 5_665 82.2(3) ?
O15W K1 O7T 6_565 5_665 63.4(3) ?
O15W K1 O7T 5_666 6_566 63.4(3) ?
O15W K1 O7T 6_565 6_566 82.2(3) ?
O15W K2 O14W . . 97.7(6) ?
K2 K2 O14W 5_656 . 75.0(3) ?
O15W K2 O13W . 5_656 88.1(5) ?
O14W K2 O13W . 5_656 91.1(2) ?
O15W K2 O10T . . 79.7(5) ?
O14W K2 O10T . . 145.4(3) ?
O13W K2 O10T 5_656 . 123.1(2) ?
O15W K2 O15W . 2_656 18.0(5) ?
O14W K2 O15W . 2_656 89.0(4) ?
O13W K2 O15W 5_656 2_656 72.5(3) ?
O10T K2 O15W . 2_656 95.8(4) ?
O15W K2 O14W . 5_656 127.0(6) ?
O14W K2 O14W . 5_656 134.5(2) ?
O15W K2 O13W . . 132.8(5) ?
O14W K2 O13W . . 79.1(2) ?
O13W K2 O13W 5_656 . 138.60(18) ?
O10T K2 O13W . . 78.00(18) ?
O15W K2 O13W 2_656 . 146.1(4) ?
O14W K2 O13W 5_656 . 76.3(2) ?
O15W K2 O7T . 2_655 65.4(5) ?
K2 K2 O7T 5_656 2_655 120.6(3) ?
O14W K2 O7T . 2_655 73.9(2) ?
O13W K2 O7T 5_656 2_655 146.8(2) ?
O10T K2 O7T . 2_655 73.66(18) ?
O15W K2 O7T 2_656 2_655 77.6(3) ?
O14W K2 O7T 5_656 2_655 128.5(2) ?
O13W K2 O7T . 2_655 68.6(2) ?

loop_
_geom_bond_atom_site_label_1
_geom_bond_atom_site_label_2
_geom_bond_site_symmetry_2
_geom_bond_distance
_geom_bond_publ_flag
Mo1 Mo2 . 3.3503(10) ?
Mo1 Mo3 7 3.4065(10) ?
Mo2 Mo3 . 3.3269(9) ?
Pt O1C . 2.010(4) yes
Pt O2C . 2.003(4) yes
Pt O3C . 1.995(4) yes
Pt O3C 7 1.995(4) ?
Pt O2C 7 2.003(4) ?
Pt O1C 7 2.010(4) ?
Mo1 O1C . 2.169(4) yes
Mo1 O2C . 2.391(5) yes
Mo1 O4B . 2.044(5) yes
Mo1 O5B . 1.909(5) yes
Mo1 O7T . 1.696(6) yes
Mo1 O8T . 1.706(5) yes
Mo2 O2C . 2.336(5) yes
Mo2 O3C . 2.308(4) yes
Mo2 O5B . 1.934(5) yes
Mo2 O6B . 1.953(5) yes
Mo2 O9T . 1.702(5) yes
Mo2 O10T . 1.695(5) yes
Mo3 O1C 7 2.137(4) yes
Mo3 O3C . 2.335(5) yes
Mo3 O4B 7 2.073(5) yes
Mo3 O6B . 1.895(5) yes
Mo3 O11T . 1.724(5) yes
Mo3 O12T . 1.688(5) yes
K1 O7T 5_665 2.994(6) ?
K1 O7T 6_566 2.994(6) ?
K1 O8T . 2.751(5) ?
K1 O8T 2_655 2.751(5) ?
K1 O15W 5_666 2.813(13) ?
K1 O15W 6_565 2.813(13) ?
K1 O12T 3 2.837(5) ?
K1 O12T 4 2.837(5) ?
K2 O10T . 2.719(7) ?
K2 O7T 2_655 3.325(8) ?
K2 O13W . 3.198(5) ?
K2 O13W 5_656 2.696(9) ?
K2 O14W . 2.583(11) ?
K2 O14W 5_656 2.894(10) ?
K2 O15W . 1.820(14) ?
K2 O15W 2_656 2.723(14) ?
O2C H2 . 0.86(7) ?
O3C H3 . 0.93(6) ?
O4B H4 . 0.81(8) ?
O13W H13 . 0.75(7) ?
O14W H14A . 0.96(8) ?
O14W H14B . 0.78(7) ?
O15W H15A . 0.9700 ?
O15W H15B . 0.9700 ?

loop_
_geom_hbond_atom_site_label_D
_geom_hbond_atom_site_label_H
_geom_hbond_atom_site_label_A
_geom_hbond_site_symmetry_A
_geom_hbond_distance_DH
_geom_hbond_distance_HA
_geom_hbond_distance_DA
_geom_hbond_angle_DHA
O2C H2 O11T 4 0.86(7) 1.89(7) 2.720(6) 160(8)
O4B H4 O9T 6_565 0.81(8) 1.86(9) 2.659(7) 174(14)
O13W H13 O5B . 0.75(7) 2.21(8) 2.850(9) 144(11)
O14W H14A O1C 2_655 0.96(8) 1.79(9) 2.707(8) 159(12)
O15W H15B O12T 7_556 0.97 2.20 3.041(15) 143.8
O15W H15B O10T . 0.97 2.46 2.988(14) 113.6
O15W H15A O7T 2_655 0.97 2.20 3.056(16) 147.1
